data_4323135
loop_
_publ_author_name
'Seigi Suh'
'David M. Hoffman'

_publ_section_title
;
 Indium Tris(alkylthiolate) Compounds
;
_journal_name_full 'Inorganic Chemistry'
_journal_page_first 5823
_journal_page_last 5826
_journal_paper_doi 10.1021/ic980671m
_journal_volume 37
_journal_year 1998
_chemical_formula_moiety 'C23 H41 N4 S3 In, C H2 Cl2'
_chemical_formula_sum 'C24 H43 Cl2 In N4 S3'
_chemical_formula_weight 669.52
_chemical_name_systematic
;

 ?

;
_space_group_IT_number 2
_symmetry_cell_setting triclinic
_symmetry_space_group_name_Hall '-P 1'
_symmetry_space_group_name_H-M 'P -1'
_atom_sites_solution_hydrogens geom
_atom_sites_solution_primary direct
_atom_sites_solution_secondary difmap
_audit_creation_method SHELXL-97
_cell_angle_alpha 79.54(1)
_cell_angle_beta 75.88(1)
_cell_angle_gamma 66.08(1)
_cell_formula_units_Z 2
_cell_length_a 10.620(1)
_cell_length_b 11.568(1)
_cell_length_c 14.892(2)
_cell_measurement_reflns_used 28
_cell_measurement_temperature 223(2)
_cell_measurement_theta_max 12.25
_cell_measurement_theta_min 7.2
_cell_volume 1614.8(3)
_computing_cell_refinement 'Bruker XSCANS'
_computing_data_collection 'Bruker XSCANS'
_computing_data_reduction 'Bruker XSCANS'
_computing_molecular_graphics 'Siemens SHELXTL'
_computing_publication_material 'Siemens SHELXTL'
_computing_structure_refinement 'SHELXL-97 (Sheldrick, 1997)'
_computing_structure_solution 'SHELXS-97 (Sheldrick, 1990)'
_diffrn_ambient_temperature 223(2)
_diffrn_measured_fraction_theta_full 0.990
_diffrn_measured_fraction_theta_max 0.990
_diffrn_measurement_device_type 'Siemens P4'
_diffrn_measurement_method '2\q/\w scans'
_diffrn_radiation_monochromator graphite
_diffrn_radiation_source 'fine-focus sealed tube'
_diffrn_radiation_type MoK\a
_diffrn_radiation_wavelength 0.71073
_diffrn_reflns_av_R_equivalents 0.0215
_diffrn_reflns_av_sigmaI/netI 0.0387
_diffrn_reflns_limit_h_max 0
_diffrn_reflns_limit_h_min -11
_diffrn_reflns_limit_k_max 11
_diffrn_reflns_limit_k_min -12
_diffrn_reflns_limit_l_max 15
_diffrn_reflns_limit_l_min -16
_diffrn_reflns_number 4465
_diffrn_reflns_theta_full 22.53
_diffrn_reflns_theta_max 22.53
_diffrn_reflns_theta_min 2.14
_diffrn_standards_decay_% 10.0
_diffrn_standards_interval_count 97
_diffrn_standards_number 3
_exptl_absorpt_coefficient_mu 1.110
_exptl_absorpt_correction_type none
_exptl_crystal_colour colorless
_exptl_crystal_density_diffrn 1.377
_exptl_crystal_density_method 'not measured'
_exptl_crystal_description 'Square column'
_exptl_crystal_F_000 692
_exptl_crystal_size_max 0.48
_exptl_crystal_size_mid 0.12
_exptl_crystal_size_min 0.10
_refine_diff_density_max 0.745
_refine_diff_density_min -0.659
_refine_diff_density_rms 0.062
_refine_ls_extinction_method none
_refine_ls_goodness_of_fit_ref 1.117
_refine_ls_hydrogen_treatment mixed
_refine_ls_matrix_type full
_refine_ls_number_parameters 319
_refine_ls_number_reflns 4201
_refine_ls_number_restraints 0
_refine_ls_restrained_S_all 1.117
_refine_ls_R_factor_all 0.0369
_refine_ls_R_factor_gt 0.0270
_refine_ls_shift/su_max 0.459
_refine_ls_shift/su_mean 0.017
_refine_ls_structure_factor_coef Fsqd
_refine_ls_weighting_details 'calc w=1/[\s^2^(Fo^2^)+(0.0200P)^2^+1.6000P] where P=(Fo^2^+2Fc^2^)/3'
_refine_ls_weighting_scheme calc
_refine_ls_wR_factor_gt 0.0701
_refine_ls_wR_factor_ref 0.0730
_reflns_number_gt 3517
_reflns_number_total 4201
_reflns_threshold_expression >4sigma(I)
_cod_data_source_file ic980671m_2.cif
_cod_data_source_block k392
_cod_database_code 4323135

loop_
_symmetry_equiv_pos_as_xyz
'x, y, z'
'-x, -y, -z'

loop_
_atom_site_label
_atom_site_type_symbol
_atom_site_fract_x
_atom_site_fract_y
_atom_site_fract_z
_atom_site_U_iso_or_equiv
_atom_site_adp_type
_atom_site_occupancy
_atom_site_symmetry_multiplicity
_atom_site_calc_flag
_atom_site_refinement_flags
_atom_site_disorder_assembly
_atom_site_disorder_group
In In 0.87625(3) 0.18687(2) 0.229470(18) 0.02937(10) Uani 1 1 d . . .
S1 S 0.86414(11) 0.15374(10) 0.39823(7) 0.0393(3) Uani 1 1 d . . .
S2 S 1.09190(10) 0.06177(9) 0.12797(7) 0.0368(2) Uani 1 1 d . . .
S3 S 0.68401(11) 0.36181(9) 0.16875(8) 0.0412(3) Uani 1 1 d . . .
N1 N 0.7848(3) 0.0328(3) 0.2236(2) 0.0329(7) Uani 1 1 d . . .
N2 N 0.6658(4) -0.2633(3) 0.2026(2) 0.0382(8) Uani 1 1 d . . .
N3 N 0.9730(3) 0.3500(3) 0.2108(2) 0.0320(7) Uani 1 1 d . . .
N4 N 1.0932(3) 0.6611(3) 0.1712(2) 0.0377(8) Uani 1 1 d . . .
C1 C 0.7052(5) 0.2915(4) 0.4401(3) 0.0451(11) Uani 1 1 d . . .
H1 H 0.6939 0.3621 0.3910 0.054 Uiso 1 1 calc R . .
C2 C 0.5763(5) 0.2599(5) 0.4608(4) 0.0627(14) Uani 1 1 d . . .
H2A H 0.5639 0.2385 0.4051 0.094 Uiso 1 1 calc R . .
H2B H 0.4958 0.3320 0.4832 0.094 Uiso 1 1 calc R . .
H2C H 0.5871 0.1890 0.5073 0.094 Uiso 1 1 calc R . .
C3 C 0.7266(6) 0.3317(5) 0.5250(3) 0.0700(15) Uani 1 1 d . . .
H3A H 0.8019 0.3619 0.5074 0.105 Uiso 1 1 calc R . .
H3B H 0.7494 0.2604 0.5709 0.105 Uiso 1 1 calc R . .
H3C H 0.6421 0.3983 0.5504 0.105 Uiso 1 1 calc R . .
C4 C 1.2316(4) 0.0555(4) 0.1838(4) 0.0544(13) Uani 1 1 d . . .
H4 H 1.2090 0.1395 0.2029 0.065 Uiso 1 1 calc R . .
C5 C 1.2471(6) -0.0417(6) 0.2688(4) 0.0823(17) Uani 1 1 d . . .
H5A H 1.1608 -0.0180 0.3134 0.123 Uiso 1 1 calc R . .
H5B H 1.3212 -0.0442 0.2963 0.123 Uiso 1 1 calc R . .
H5C H 1.2691 -0.1240 0.2503 0.123 Uiso 1 1 calc R . .
C6 C 1.3669(5) 0.0189(7) 0.1142(5) 0.111(3) Uani 1 1 d . . .
H6A H 1.3567 0.0795 0.0604 0.167 Uiso 1 1 calc R . .
H6B H 1.3900 -0.0639 0.0961 0.167 Uiso 1 1 calc R . .
H6C H 1.4405 0.0177 0.1415 0.167 Uiso 1 1 calc R . .
C7 C 0.5312(4) 0.3189(4) 0.1892(4) 0.0525(12) Uani 1 1 d . . .
H7 H 0.5504 0.2380 0.2282 0.063 Uiso 1 1 calc R . .
C8 C 0.4052(5) 0.4205(6) 0.2416(4) 0.089(2) Uani 1 1 d . . .
H8A H 0.4258 0.4275 0.2992 0.133 Uiso 1 1 calc R . .
H8B H 0.3250 0.3974 0.2541 0.133 Uiso 1 1 calc R . .
H8C H 0.3856 0.5006 0.2045 0.133 Uiso 1 1 calc R . .
C9 C 0.5032(6) 0.3026(6) 0.0993(5) 0.0894(19) Uani 1 1 d . . .
H9A H 0.5845 0.2387 0.0679 0.134 Uiso 1 1 calc R . .
H9B H 0.4826 0.3816 0.0607 0.134 Uiso 1 1 calc R . .
H9C H 0.4247 0.2771 0.1117 0.134 Uiso 1 1 calc R . .
C10 C 0.7221(4) -0.0221(4) 0.2978(3) 0.0358(9) Uani 1 1 d . . .
H10 H 0.7058 0.0074 0.3553 0.043 Uiso 1 1 calc R . .
C11 C 0.6802(4) -0.1188(4) 0.2946(3) 0.0354(9) Uani 1 1 d . . .
H11 H 0.6370 -0.1525 0.3488 0.042 Uiso 1 1 calc R . .
C12 C 0.7026(4) -0.1668(3) 0.2096(3) 0.0319(9) Uani 1 1 d . . .
C13 C 0.7668(4) -0.1073(4) 0.1313(3) 0.0351(9) Uani 1 1 d . . .
H13 H 0.7836 -0.1334 0.0725 0.042 Uiso 1 1 calc R . .
C14 C 0.8038(4) -0.0123(4) 0.1420(3) 0.0362(9) Uani 1 1 d . . .
H14 H 0.8455 0.0248 0.0889 0.043 Uiso 1 1 calc R . .
C15 C 0.6068(5) -0.3270(4) 0.2849(3) 0.0501(11) Uani 1 1 d G . .
H15A H 0.5996 -0.4006 0.2689 0.075 Uiso 1 1 d G . .
H15B H 0.5148 -0.2675 0.3076 0.075 Uiso 1 1 d G . .
H15C H 0.6625 -0.3518 0.3322 0.075 Uiso 1 1 d G . .
C16 C 0.6875(5) -0.3088(4) 0.1132(3) 0.0481(11) Uani 1 1 d G . .
H16A H 0.6544 -0.3772 0.1282 0.072 Uiso 1 1 d G . .
H16B H 0.7851 -0.3408 0.0848 0.072 Uiso 1 1 d G . .
H16C H 0.6349 -0.2453 0.0708 0.072 Uiso 1 1 d G . .
C17 C 1.0306(4) 0.3902(4) 0.1273(3) 0.0362(9) Uani 1 1 d . . .
H17 H 1.0433 0.3464 0.0772 0.043 Uiso 1 1 calc R . .
C18 C 1.0724(4) 0.4909(4) 0.1099(3) 0.0368(9) Uani 1 1 d . . .
H18 H 1.1111 0.5138 0.0497 0.044 Uiso 1 1 calc R . .
C19 C 1.0564(4) 0.5600(3) 0.1838(3) 0.0302(9) Uani 1 1 d . . .
C20 C 0.9984(4) 0.5155(4) 0.2718(3) 0.0353(9) Uani 1 1 d . . .
H20 H 0.9862 0.5553 0.3240 0.042 Uiso 1 1 calc R . .
C21 C 0.9599(4) 0.4143(4) 0.2810(3) 0.0368(9) Uani 1 1 d . . .
H21 H 0.9219 0.3880 0.3404 0.044 Uiso 1 1 calc R . .
C22 C 1.1544(5) 0.7041(4) 0.0794(3) 0.0537(12) Uani 1 1 d G . .
H22A H 1.1788 0.7745 0.0824 0.081 Uiso 1 1 d G . .
H22B H 1.0868 0.7297 0.0399 0.081 Uiso 1 1 d G . .
H22C H 1.2369 0.6352 0.0548 0.081 Uiso 1 1 d G . .
C23 C 1.0786(5) 0.7273(4) 0.2493(3) 0.0455(11) Uani 1 1 d G . .
H23A H 1.0917 0.8055 0.2264 0.068 Uiso 1 1 d G . .
H23B H 1.1432 0.6782 0.2899 0.068 Uiso 1 1 d G . .
H23C H 0.9842 0.7453 0.2829 0.068 Uiso 1 1 d G . .
C24 C 0.1716(6) 0.1783(6) 0.4645(5) 0.0865(19) Uani 1 1 d . . .
H24A H 0.1368 0.1282 0.5164 0.104 Uiso 1 1 calc R . .
H24B H 0.1288 0.1832 0.4127 0.104 Uiso 1 1 calc R . .
Cl1 Cl 0.12302(19) 0.33184(15) 0.49586(11) 0.0905(5) Uani 1 1 d . . .
Cl2 Cl 0.35132(16) 0.10406(16) 0.43380(14) 0.0931(5) Uani 1 1 d . . .

loop_
_atom_site_aniso_label
_atom_site_aniso_U_11
_atom_site_aniso_U_22
_atom_site_aniso_U_33
_atom_site_aniso_U_23
_atom_site_aniso_U_13
_atom_site_aniso_U_12
In 0.02721(16) 0.02842(16) 0.03346(16) -0.00432(11) -0.00427(11) -0.01178(12)
S1 0.0438(6) 0.0424(6) 0.0346(6) -0.0009(5) -0.0082(5) -0.0199(5)
S2 0.0298(5) 0.0358(6) 0.0429(6) -0.0105(5) -0.0018(4) -0.0107(4)
S3 0.0352(6) 0.0298(5) 0.0589(7) -0.0007(5) -0.0147(5) -0.0107(5)
N1 0.0331(18) 0.0298(17) 0.0359(19) -0.0028(14) -0.0059(15) -0.0125(15)
N2 0.045(2) 0.0317(18) 0.043(2) -0.0047(15) -0.0052(16) -0.0212(16)
N3 0.0338(18) 0.0324(18) 0.0341(19) -0.0043(15) -0.0067(14) -0.0161(15)
N4 0.044(2) 0.0325(18) 0.0388(19) -0.0027(15) -0.0038(16) -0.0189(16)
C1 0.050(3) 0.046(3) 0.038(2) -0.009(2) 0.002(2) -0.020(2)
C2 0.048(3) 0.069(3) 0.069(3) -0.025(3) 0.003(3) -0.022(3)
C3 0.081(4) 0.090(4) 0.053(3) -0.031(3) 0.005(3) -0.046(3)
C4 0.035(3) 0.033(2) 0.097(4) -0.010(2) -0.023(3) -0.008(2)
C5 0.066(4) 0.102(5) 0.078(4) 0.000(3) -0.033(3) -0.024(3)
C6 0.037(3) 0.161(7) 0.115(6) 0.041(5) -0.019(3) -0.036(4)
C7 0.032(2) 0.041(3) 0.080(3) 0.005(2) -0.018(2) -0.010(2)
C8 0.038(3) 0.098(5) 0.098(5) 0.001(4) -0.004(3) -0.002(3)
C9 0.072(4) 0.107(5) 0.115(5) -0.016(4) -0.036(4) -0.047(4)
C10 0.034(2) 0.034(2) 0.038(2) -0.0090(18) -0.0012(18) -0.0124(19)
C11 0.036(2) 0.032(2) 0.039(2) -0.0026(18) 0.0009(18) -0.0172(18)
C12 0.027(2) 0.026(2) 0.040(2) -0.0046(17) -0.0046(17) -0.0075(17)
C13 0.037(2) 0.035(2) 0.033(2) -0.0049(18) -0.0068(18) -0.0128(19)
C14 0.037(2) 0.040(2) 0.036(2) -0.0001(18) -0.0045(18) -0.0203(19)
C15 0.054(3) 0.041(3) 0.058(3) -0.012(2) 0.003(2) -0.025(2)
C16 0.056(3) 0.039(2) 0.054(3) -0.010(2) -0.007(2) -0.023(2)
C17 0.042(2) 0.035(2) 0.034(2) -0.0083(18) -0.0065(19) -0.0156(19)
C18 0.043(2) 0.036(2) 0.032(2) -0.0026(18) -0.0040(18) -0.0172(19)
C19 0.025(2) 0.024(2) 0.041(2) -0.0030(17) -0.0088(17) -0.0077(17)
C20 0.038(2) 0.035(2) 0.035(2) -0.0068(18) -0.0032(18) -0.0167(19)
C21 0.038(2) 0.039(2) 0.033(2) -0.0034(18) -0.0024(18) -0.0170(19)
C22 0.068(3) 0.046(3) 0.055(3) 0.000(2) -0.003(2) -0.036(3)
C23 0.054(3) 0.037(2) 0.054(3) -0.010(2) -0.007(2) -0.025(2)
C24 0.060(4) 0.082(4) 0.122(5) -0.014(4) -0.032(4) -0.023(3)
Cl1 0.1059(12) 0.0829(10) 0.0693(9) -0.0247(8) -0.0237(9) -0.0109(9)
Cl2 0.0579(9) 0.0851(11) 0.1389(15) -0.0314(10) -0.0121(9) -0.0248(8)

loop_
_atom_type_symbol
_atom_type_description
_atom_type_scat_dispersion_real
_atom_type_scat_dispersion_imag
_atom_type_scat_source
C C 0.0033 0.0016 'International Tables Vol C Tables 4.2.6.8 and 6.1.1.4'
H H 0.0000 0.0000 'International Tables Vol C Tables 4.2.6.8 and 6.1.1.4'
N N 0.0061 0.0033 'International Tables Vol C Tables 4.2.6.8 and 6.1.1.4'
S S 0.1246 0.1234 'International Tables Vol C Tables 4.2.6.8 and 6.1.1.4'
In In -0.7276 1.3100 'International Tables Vol C Tables 4.2.6.8 and 6.1.1.4'
Cl Cl 0.1484 0.1585 'International Tables Vol C Tables 4.2.6.8 and 6.1.1.4'

loop_
_geom_angle_atom_site_label_1
_geom_angle_atom_site_label_2
_geom_angle_atom_site_label_3
_geom_angle
_geom_angle_site_symmetry_1
_geom_angle_site_symmetry_3
_geom_angle_publ_flag
N1 In N3 171.59(10) . . ?
N1 In S3 93.45(8) . . ?
N3 In S3 82.74(8) . . ?
N1 In S1 95.61(8) . . ?
N3 In S1 92.80(8) . . ?
S3 In S1 117.99(4) . . ?
N1 In S2 87.80(8) . . ?
N3 In S2 87.96(8) . . ?
S3 In S2 122.55(4) . . ?
S1 In S2 119.01(4) . . ?
C1 S1 In 102.44(14) . . ?
C4 S2 In 103.11(16) . . ?
C7 S3 In 109.82(15) . . ?
C10 N1 C14 115.3(3) . . ?
C10 N1 In 124.8(3) . . ?
C14 N1 In 119.7(2) . . ?
C12 N2 C16 121.2(3) . . ?
C12 N2 C15 120.8(3) . . ?
C16 N2 C15 118.0(3) . . ?
C17 N3 C21 115.2(3) . . ?
C17 N3 In 121.7(2) . . ?
C21 N3 In 122.8(2) . . ?
C19 N4 C23 121.0(3) . . ?
C19 N4 C22 121.1(3) . . ?
C23 N4 C22 117.9(3) . . ?
C2 C1 C3 111.8(4) . . ?
C2 C1 S1 111.0(3) . . ?
C3 C1 S1 108.7(3) . . ?
C6 C4 C5 109.5(4) . . ?
C6 C4 S2 108.3(4) . . ?
C5 C4 S2 110.9(3) . . ?
C9 C7 C8 111.6(4) . . ?
C9 C7 S3 110.8(4) . . ?
C8 C7 S3 109.0(4) . . ?
N1 C10 C11 124.4(4) . . ?
C10 C11 C12 120.1(4) . . ?
N2 C12 C11 122.6(3) . . ?
N2 C12 C13 122.0(3) . . ?
C11 C12 C13 115.4(3) . . ?
C14 C13 C12 119.9(4) . . ?
N1 C14 C13 125.1(4) . . ?
N3 C17 C18 125.0(4) . . ?
C17 C18 C19 119.7(4) . . ?
N4 C19 C20 122.3(3) . . ?
N4 C19 C18 122.7(3) . . ?
C20 C19 C18 115.0(3) . . ?
C21 C20 C19 120.3(4) . . ?
N3 C21 C20 124.7(4) . . ?
Cl2 C24 Cl1 111.6(3) . . ?

loop_
_geom_bond_atom_site_label_1
_geom_bond_atom_site_label_2
_geom_bond_distance
_geom_bond_site_symmetry_2
_geom_bond_publ_flag
In N1 2.373(3) . ?
In N3 2.437(3) . ?
In S3 2.4428(11) . ?
In S1 2.4519(11) . ?
In S2 2.4580(11) . ?
S1 C1 1.856(4) . ?
S2 C4 1.841(4) . ?
S3 C7 1.825(4) . ?
N1 C10 1.340(5) . ?
N1 C14 1.346(5) . ?
N2 C12 1.351(5) . ?
N2 C16 1.453(5) . ?
N2 C15 1.452(5) . ?
N3 C17 1.337(5) . ?
N3 C21 1.339(5) . ?
N4 C19 1.346(5) . ?
N4 C23 1.449(5) . ?
N4 C22 1.456(5) . ?
C1 C2 1.503(6) . ?
C1 C3 1.519(6) . ?
C4 C6 1.503(7) . ?
C4 C5 1.526(7) . ?
C7 C9 1.499(7) . ?
C7 C8 1.527(7) . ?
C10 C11 1.373(5) . ?
C11 C12 1.402(5) . ?
C12 C13 1.415(5) . ?
C13 C14 1.353(5) . ?
C17 C18 1.370(5) . ?
C18 C19 1.413(5) . ?
C19 C20 1.408(5) . ?
C20 C21 1.363(5) . ?
C24 Cl2 1.725(6) . ?
C24 Cl1 1.755(6) . ?

loop_
_geom_torsion_atom_site_label_1
_geom_torsion_atom_site_label_2
_geom_torsion_atom_site_label_3
_geom_torsion_atom_site_label_4
_geom_torsion
_geom_torsion_site_symmetry_1
_geom_torsion_site_symmetry_2
_geom_torsion_site_symmetry_3
_geom_torsion_site_symmetry_4
_geom_torsion_publ_flag
N1 In S1 C1 -102.27(16) . . . . ?
N3 In S1 C1 77.92(16) . . . . ?
S3 In S1 C1 -5.34(15) . . . . ?
S2 In S1 C1 167.14(14) . . . . ?
N1 In S2 C4 -134.15(17) . . . . ?
N3 In S2 C4 53.11(17) . . . . ?
S3 In S2 C4 133.16(16) . . . . ?
S1 In S2 C4 -38.96(16) . . . . ?
N1 In S3 C7 22.26(19) . . . . ?
N3 In S3 C7 -165.26(19) . . . . ?
S1 In S3 C7 -75.95(18) . . . . ?
S2 In S3 C7 111.85(18) . . . . ?
N3 In N1 C10 -168.4(6) . . . . ?
S3 In N1 C10 -105.7(3) . . . . ?
S1 In N1 C10 12.9(3) . . . . ?
S2 In N1 C10 131.8(3) . . . . ?
N3 In N1 C14 16.7(9) . . . . ?
S3 In N1 C14 79.3(3) . . . . ?
S1 In N1 C14 -162.1(3) . . . . ?
S2 In N1 C14 -43.1(3) . . . . ?
N1 In N3 C17 -12.6(9) . . . . ?
S3 In N3 C17 -76.0(3) . . . . ?
S1 In N3 C17 166.2(3) . . . . ?
S2 In N3 C17 47.2(3) . . . . ?
N1 In N3 C21 160.5(6) . . . . ?
S3 In N3 C21 97.1(3) . . . . ?
S1 In N3 C21 -20.8(3) . . . . ?
S2 In N3 C21 -139.7(3) . . . . ?
In S1 C1 C2 90.0(3) . . . . ?
In S1 C1 C3 -146.7(3) . . . . ?
In S2 C4 C6 -162.1(4) . . . . ?
In S2 C4 C5 77.6(4) . . . . ?
In S3 C7 C9 -111.5(4) . . . . ?
In S3 C7 C8 125.4(3) . . . . ?
C14 N1 C10 C11 1.0(6) . . . . ?
In N1 C10 C11 -174.2(3) . . . . ?
N1 C10 C11 C12 0.1(6) . . . . ?
C16 N2 C12 C11 178.6(4) . . . . ?
C15 N2 C12 C11 -3.2(6) . . . . ?
C16 N2 C12 C13 -1.5(6) . . . . ?
C15 N2 C12 C13 176.7(4) . . . . ?
C10 C11 C12 N2 178.8(4) . . . . ?
C10 C11 C12 C13 -1.1(5) . . . . ?
N2 C12 C13 C14 -179.0(4) . . . . ?
C11 C12 C13 C14 0.9(5) . . . . ?
C10 N1 C14 C13 -1.1(6) . . . . ?
In N1 C14 C13 174.3(3) . . . . ?
C12 C13 C14 N1 0.2(6) . . . . ?
C21 N3 C17 C18 -1.5(6) . . . . ?
In N3 C17 C18 172.1(3) . . . . ?
N3 C17 C18 C19 0.5(6) . . . . ?
C23 N4 C19 C20 1.9(6) . . . . ?
C22 N4 C19 C20 179.3(4) . . . . ?
C23 N4 C19 C18 -178.3(4) . . . . ?
C22 N4 C19 C18 -0.9(6) . . . . ?
C17 C18 C19 N4 -179.0(4) . . . . ?
C17 C18 C19 C20 0.8(5) . . . . ?
N4 C19 C20 C21 178.7(4) . . . . ?
C18 C19 C20 C21 -1.1(5) . . . . ?
C17 N3 C21 C20 1.2(6) . . . . ?
In N3 C21 C20 -172.3(3) . . . . ?
C19 C20 C21 N3 0.1(6) . . . . ?
